data_4070047
loop_
_publ_author_name
'Falgner, Steffen'
'Burschka, Christian'
'Wagner, Stephan'
'B\"ohm, Andreas'
'Daiss, J\"urgen O.'
'Tacke, Reinhold'

_publ_section_title
;
 Asymmetric Synthesis of the Nonproteinogenic Silicon-Containing \a-Amino
 Acids (R)- and (S)-\a-[(Trimethylsilyl)methyl]alanine
;
_journal_issue 20
_journal_name_full Organometallics
_journal_page_first 6059
_journal_page_last 6066
_journal_paper_doi 10.1021/om900583d
_journal_volume 28
_journal_year 2009
_chemical_formula_moiety 'C17 H31 Cl N O2 Rh Si'
_chemical_formula_sum 'C17 H31 Cl N O2 Rh Si'
_chemical_formula_weight 447.88
_chemical_name_systematic ?
_space_group_IT_number 19
_symmetry_cell_setting orthorhombic
_symmetry_space_group_name_Hall 'P 2ac 2ab'
_symmetry_space_group_name_H-M 'P 21 21 21'
_atom_sites_solution_hydrogens geom
_atom_sites_solution_primary direct
_atom_sites_solution_secondary difmap
_audit_creation_method SHELXL-97
_cell_angle_alpha 90.00
_cell_angle_beta 90.00
_cell_angle_gamma 90.00
_cell_formula_units_Z 4
_cell_length_a 8.7620(18)
_cell_length_b 11.357(2)
_cell_length_c 21.307(4)
_cell_measurement_reflns_used 5000
_cell_measurement_temperature 193(2)
_cell_measurement_theta_max 27.75
_cell_measurement_theta_min 5.45
_cell_volume 2120.3(7)
_computing_cell_refinement Stoe-IPDS
_computing_data_collection Stoe-IPDS
_computing_data_reduction Stoe-IPDS
_computing_molecular_graphics Ortep/Povray
_computing_publication_material Bruker-SHELXTL
_computing_structure_refinement 'SHELXL-97 (Sheldrick, 1997)'
_computing_structure_solution 'SHELXS-97 (Sheldrick, 1990)'
_diffrn_ambient_temperature 193(2)
_diffrn_measured_fraction_theta_full 0.980
_diffrn_measured_fraction_theta_max 0.980
_diffrn_measurement_device_type image_plate_Stoe_IPDS
_diffrn_measurement_method omega-scan
_diffrn_radiation_monochromator graphite
_diffrn_radiation_source 'fine-focus sealed tube'
_diffrn_radiation_type MoK\a
_diffrn_radiation_wavelength 0.71073
_diffrn_reflns_av_R_equivalents 0.0293
_diffrn_reflns_av_sigmaI/netI 0.0134
_diffrn_reflns_limit_h_max 11
_diffrn_reflns_limit_h_min -11
_diffrn_reflns_limit_k_max 15
_diffrn_reflns_limit_k_min -15
_diffrn_reflns_limit_l_max 29
_diffrn_reflns_limit_l_min -29
_diffrn_reflns_number 40652
_diffrn_reflns_theta_full 29.10
_diffrn_reflns_theta_max 29.10
_diffrn_reflns_theta_min 2.62
_exptl_absorpt_coefficient_mu 0.996
_exptl_absorpt_correction_T_max 0.6876
_exptl_absorpt_correction_T_min 0.6141
_exptl_absorpt_correction_type multi-scan
_exptl_absorpt_process_details
;
[c.f. r.h. blessing, acta cryst. (1995), a51, 33-38]
;
_exptl_crystal_colour orange
_exptl_crystal_density_diffrn 1.403
_exptl_crystal_density_method 'not measured'
_exptl_crystal_description long_plate
_exptl_crystal_F_000 928
_exptl_crystal_size_max .5
_exptl_crystal_size_mid .3
_exptl_crystal_size_min .2
_refine_diff_density_max 0.310
_refine_diff_density_min -0.443
_refine_diff_density_rms 0.053
_refine_ls_abs_structure_details 'Flack H D (1983), Acta Cryst. A39, 876-881'
_refine_ls_abs_structure_Flack -0.035(17)
_refine_ls_extinction_method none
_refine_ls_goodness_of_fit_ref 1.081
_refine_ls_hydrogen_treatment mixed
_refine_ls_matrix_type full
_refine_ls_number_parameters 223
_refine_ls_number_reflns 5593
_refine_ls_number_restraints 0
_refine_ls_restrained_S_all 1.081
_refine_ls_R_factor_all 0.0186
_refine_ls_R_factor_gt 0.0179
_refine_ls_shift/su_max 0.001
_refine_ls_shift/su_mean 0.000
_refine_ls_structure_factor_coef Fsqd
_refine_ls_weighting_details 'calc w=1/[\s^2^(Fo^2^)+(0.0290P)^2^+0.5933P] where P=(Fo^2^+2Fc^2^)/3'
_refine_ls_weighting_scheme calc
_refine_ls_wR_factor_gt 0.0478
_refine_ls_wR_factor_ref 0.0483
_reflns_number_gt 5457
_reflns_number_total 5593
_reflns_threshold_expression >2sigma(I)
_cod_data_source_file om900583d_si_005.cif
_cod_data_source_block fal21c
_cod_original_cell_volume 2120.2(7)
_cod_original_sg_symbol_H-M P212121
_cod_database_code 4070047

loop_
_symmetry_equiv_pos_as_xyz
'x, y, z'
'-x+1/2, -y, z+1/2'
'-x, y+1/2, -z+1/2'
'x+1/2, -y+1/2, -z'

loop_
_atom_site_label
_atom_site_type_symbol
_atom_site_fract_x
_atom_site_fract_y
_atom_site_fract_z
_atom_site_U_iso_or_equiv
_atom_site_adp_type
_atom_site_occupancy
_atom_site_symmetry_multiplicity
_atom_site_calc_flag
_atom_site_refinement_flags
C1 C 0.4971(2) 0.88554(15) 0.26134(7) 0.0224(3) Uani 1 1 d .
C2 C 0.47566(19) 0.75196(15) 0.26770(7) 0.0208(3) Uani 1 1 d .
C3 C 0.61730(19) 0.70182(15) 0.30109(7) 0.0242(3) Uani 1 1 d .
H3A H 0.7018 0.7057 0.2703 0.029 Uiso 1 1 calc R
H3B H 0.5964 0.6172 0.3082 0.029 Uiso 1 1 calc R
C4 C 0.7582(3) 0.9185(2) 0.37293(11) 0.0477(6) Uani 1 1 d .
H4A H 0.8355 0.9339 0.4052 0.072 Uiso 1 1 calc R
H4B H 0.6699 0.9698 0.3799 0.072 Uiso 1 1 calc R
H4C H 0.8015 0.9343 0.3314 0.072 Uiso 1 1 calc R
C5 C 0.5659(3) 0.7385(3) 0.44564(10) 0.0520(6) Uani 1 1 d .
H5A H 0.5342 0.6558 0.4474 0.078 Uiso 1 1 calc R
H5B H 0.4757 0.7887 0.4407 0.078 Uiso 1 1 calc R
H5C H 0.6192 0.7593 0.4845 0.078 Uiso 1 1 calc R
C6 C 0.8712(3) 0.6701(3) 0.39072(13) 0.0573(7) Uani 1 1 d .
H6A H 0.9193 0.6935 0.4303 0.086 Uiso 1 1 calc R
H6B H 0.9430 0.6825 0.3561 0.086 Uiso 1 1 calc R
H6C H 0.8430 0.5867 0.3927 0.086 Uiso 1 1 calc R
C7 C 0.3269(2) 0.72133(16) 0.30182(9) 0.0301(4) Uani 1 1 d .
H7A H 0.2400 0.7521 0.2779 0.045 Uiso 1 1 calc R
H7B H 0.3277 0.7567 0.3438 0.045 Uiso 1 1 calc R
H7C H 0.3178 0.6356 0.3056 0.045 Uiso 1 1 calc R
C8 C 0.77453(18) 0.88143(16) 0.08005(8) 0.0243(3) Uani 1 1 d .
C9 C 0.6942(2) 0.79153(17) 0.04572(7) 0.0268(3) Uani 1 1 d .
C10 C 0.7139(2) 0.68176(17) 0.07708(8) 0.0285(3) Uani 1 1 d .
C11 C 0.81331(19) 0.70163(17) 0.13047(8) 0.0290(3) Uani 1 1 d .
C12 C 0.84990(18) 0.82449(16) 0.13226(8) 0.0263(3) Uani 1 1 d .
C13 C 0.7858(3) 1.00915(18) 0.06207(10) 0.0352(4) Uani 1 1 d .
H13A H 0.8729 1.0204 0.0338 0.053 Uiso 1 1 calc R
H13B H 0.8002 1.0570 0.0999 0.053 Uiso 1 1 calc R
H13C H 0.6918 1.0334 0.0408 0.053 Uiso 1 1 calc R
C14 C 0.6042(3) 0.8114(2) -0.01365(8) 0.0409(4) Uani 1 1 d .
H14A H 0.6730 0.8081 -0.0499 0.061 Uiso 1 1 calc R
H14B H 0.5550 0.8888 -0.0120 0.061 Uiso 1 1 calc R
H14C H 0.5261 0.7501 -0.0177 0.061 Uiso 1 1 calc R
C15 C 0.6558(3) 0.5642(2) 0.05536(11) 0.0456(6) Uani 1 1 d .
H15A H 0.5561 0.5743 0.0352 0.068 Uiso 1 1 calc R
H15B H 0.6456 0.5114 0.0915 0.068 Uiso 1 1 calc R
H15C H 0.7279 0.5303 0.0252 0.068 Uiso 1 1 calc R
C16 C 0.8785(3) 0.6072(2) 0.17179(11) 0.0433(5) Uani 1 1 d .
H16A H 0.7970 0.5531 0.1845 0.065 Uiso 1 1 calc R
H16B H 0.9241 0.6432 0.2091 0.065 Uiso 1 1 calc R
H16C H 0.9569 0.5635 0.1487 0.065 Uiso 1 1 calc R
C17 C 0.9482(2) 0.8847(2) 0.17991(10) 0.0387(5) Uani 1 1 d .
H17A H 0.9488 0.8386 0.2188 0.058 Uiso 1 1 calc R
H17B H 0.9075 0.9635 0.1884 0.058 Uiso 1 1 calc R
H17C H 1.0525 0.8914 0.1637 0.058 Uiso 1 1 calc R
N N 0.47285(16) 0.70112(14) 0.20285(6) 0.0209(2) Uani 1 1 d .
H1N H 0.376(3) 0.701(2) 0.1884(10) 0.025 Uiso 1 1 d .
H2N H 0.495(3) 0.626(2) 0.2051(10) 0.025 Uiso 1 1 d .
O1 O 0.58045(15) 0.92120(11) 0.21539(6) 0.0259(3) Uani 1 1 d .
O2 O 0.44358(18) 0.95234(12) 0.30194(7) 0.0340(3) Uani 1 1 d .
Cl Cl 0.36191(5) 0.87621(5) 0.10512(2) 0.03883(11) Uani 1 1 d .
Rh Rh 0.606720(13) 0.803848(10) 0.140126(5) 0.01968(4) Uani 1 1 d .
Si Si 0.69656(6) 0.76071(5) 0.37751(2) 0.02878(10) Uani 1 1 d .

loop_
_atom_site_aniso_label
_atom_site_aniso_U_11
_atom_site_aniso_U_22
_atom_site_aniso_U_33
_atom_site_aniso_U_23
_atom_site_aniso_U_13
_atom_site_aniso_U_12
C1 0.0276(7) 0.0172(8) 0.0225(7) -0.0012(5) 0.0041(6) 0.0019(6)
C2 0.0246(8) 0.0164(8) 0.0215(7) -0.0011(5) 0.0039(5) -0.0002(6)
C3 0.0313(7) 0.0186(7) 0.0228(6) -0.0017(5) -0.0011(6) 0.0039(7)
C4 0.0579(14) 0.0386(12) 0.0465(12) -0.0076(9) -0.0049(10) -0.0184(10)
C5 0.0677(16) 0.0623(16) 0.0261(9) -0.0054(9) 0.0060(9) -0.0162(13)
C6 0.0552(15) 0.0614(17) 0.0554(14) -0.0165(12) -0.0242(12) 0.0180(12)
C7 0.0317(8) 0.0246(9) 0.0340(8) 0.0006(6) 0.0133(7) -0.0030(7)
C8 0.0220(7) 0.0275(9) 0.0236(7) 0.0010(6) 0.0065(6) -0.0022(6)
C9 0.0288(7) 0.0306(9) 0.0210(7) -0.0022(6) 0.0054(6) -0.0029(7)
C10 0.0343(8) 0.0247(9) 0.0263(7) -0.0040(7) 0.0112(6) -0.0003(7)
C11 0.0269(7) 0.0295(9) 0.0307(8) 0.0035(7) 0.0098(6) 0.0072(7)
C12 0.0199(6) 0.0330(9) 0.0259(7) 0.0005(6) 0.0041(5) 0.0008(6)
C13 0.0408(10) 0.0278(10) 0.0370(9) 0.0039(7) 0.0087(8) -0.0032(8)
C14 0.0446(10) 0.0545(12) 0.0235(7) -0.0012(8) -0.0009(7) -0.0050(12)
C15 0.0640(15) 0.0301(11) 0.0427(11) -0.0108(8) 0.0174(10) -0.0114(10)
C16 0.0426(11) 0.0408(12) 0.0465(11) 0.0123(9) 0.0119(9) 0.0181(10)
C17 0.0286(8) 0.0528(14) 0.0347(9) -0.0036(9) -0.0023(7) -0.0056(9)
N 0.0259(6) 0.0147(6) 0.0220(6) -0.0002(5) 0.0018(5) -0.0031(5)
O1 0.0356(7) 0.0154(5) 0.0267(5) -0.0026(4) 0.0085(5) -0.0038(5)
O2 0.0498(8) 0.0179(6) 0.0341(7) -0.0042(5) 0.0145(6) 0.0025(5)
Cl 0.0298(2) 0.0492(3) 0.0375(2) 0.0092(2) -0.00177(17) 0.01086(19)
Rh 0.02087(5) 0.01860(6) 0.01958(5) 0.00082(4) 0.00265(4) 0.00046(4)
Si 0.0348(3) 0.0266(2) 0.0250(2) -0.00455(17) -0.00219(18) -0.00099(19)

loop_
_atom_type_symbol
_atom_type_description
_atom_type_scat_dispersion_real
_atom_type_scat_dispersion_imag
_atom_type_scat_source
C C 0.0033 0.0016 'International Tables Vol C Tables 4.2.6.8 and 6.1.1.4'
H H 0.0000 0.0000 'International Tables Vol C Tables 4.2.6.8 and 6.1.1.4'
N N 0.0061 0.0033 'International Tables Vol C Tables 4.2.6.8 and 6.1.1.4'
O O 0.0106 0.0060 'International Tables Vol C Tables 4.2.6.8 and 6.1.1.4'
Si Si 0.0817 0.0704 'International Tables Vol C Tables 4.2.6.8 and 6.1.1.4'
Cl Cl 0.1484 0.1585 'International Tables Vol C Tables 4.2.6.8 and 6.1.1.4'
Rh Rh -1.1178 0.9187 'International Tables Vol C Tables 4.2.6.8 and 6.1.1.4'

loop_
_geom_angle_atom_site_label_1
_geom_angle_atom_site_label_2
_geom_angle_atom_site_label_3
_geom_angle
O2 C1 O1 123.49(16)
O2 C1 C2 119.73(15)
O1 C1 C2 116.60(14)
N C2 C7 109.65(14)
N C2 C1 107.56(13)
C7 C2 C1 111.74(14)
N C2 C3 107.28(13)
C7 C2 C3 112.48(14)
C1 C2 C3 107.92(14)
C2 C3 Si 124.24(12)
C9 C8 C12 107.27(15)
C9 C8 C13 125.94(17)
C12 C8 C13 126.67(17)
C9 C8 Rh 71.10(9)
C12 C8 Rh 70.70(9)
C13 C8 Rh 126.52(13)
C10 C9 C8 108.85(15)
C10 C9 C14 125.97(18)
C8 C9 C14 125.18(18)
C10 C9 Rh 70.27(9)
C8 C9 Rh 69.76(9)
C14 C9 Rh 125.91(13)
C9 C10 C11 107.71(16)
C9 C10 C15 126.32(18)
C11 C10 C15 125.70(19)
C9 C10 Rh 71.07(10)
C11 C10 Rh 70.82(9)
C15 C10 Rh 128.23(14)
C12 C11 C10 107.87(15)
C12 C11 C16 126.57(18)
C10 C11 C16 125.27(19)
C12 C11 Rh 70.21(9)
C10 C11 Rh 69.82(10)
C16 C11 Rh 130.32(13)
C11 C12 C8 108.24(15)
C11 C12 C17 126.29(18)
C8 C12 C17 125.47(18)
C11 C12 Rh 70.98(9)
C8 C12 Rh 69.90(9)
C17 C12 Rh 124.54(12)
H2N N H1N 103(2)
H2N N C2 108.7(14)
H1N N C2 109.3(14)
H2N N Rh 116.5(15)
H1N N Rh 107.5(14)
C2 N Rh 111.06(10)
C1 O1 Rh 116.36(11)
O1 Rh N 78.90(5)
O1 Rh C8 105.74(6)
N Rh C8 168.81(6)
O1 Rh C10 159.50(6)
N Rh C10 106.27(7)
C8 Rh C10 65.86(7)
O1 Rh C12 95.69(6)
N Rh C12 130.95(6)
C8 Rh C12 39.41(7)
C10 Rh C12 65.68(7)
O1 Rh C9 142.47(6)
N Rh C9 138.29(6)
C8 Rh C9 39.15(7)
C10 Rh C9 38.67(7)
C12 Rh C9 65.30(6)
O1 Rh C11 120.41(6)
N Rh C11 103.13(6)
C8 Rh C11 65.70(7)
C10 Rh C11 39.36(7)
C12 Rh C11 38.81(7)
C9 Rh C11 65.07(7)
O1 Rh Cl 85.55(4)
N Rh Cl 83.74(4)
C8 Rh Cl 106.59(5)
C10 Rh Cl 114.52(5)
C12 Rh Cl 144.98(5)
C9 Rh Cl 92.85(5)
C11 Rh Cl 153.86(5)
C6 Si C5 108.13(15)
C6 Si C4 107.40(14)
C5 Si C4 110.28(12)
C6 Si C3 103.64(9)
C5 Si C3 113.36(10)
C4 Si C3 113.51(9)

loop_
_geom_bond_atom_site_label_1
_geom_bond_atom_site_label_2
_geom_bond_distance
C1 O2 1.242(2)
C1 O1 1.287(2)
C1 C2 1.535(2)
C2 N 1.498(2)
C2 C7 1.533(2)
C2 C3 1.540(2)
C3 Si 1.8922(16)
C4 Si 1.874(2)
C5 Si 1.866(2)
C6 Si 1.865(3)
C8 C9 1.440(2)
C8 C12 1.446(2)
C8 C13 1.503(3)
C8 Rh 2.1394(16)
C9 C10 1.425(3)
C9 C14 1.508(3)
C9 Rh 2.1573(16)
C10 C11 1.451(3)
C10 C15 1.502(3)
C10 Rh 2.1467(17)
C11 C12 1.432(3)
C11 C16 1.501(3)
C11 Rh 2.1602(17)
C12 C17 1.497(3)
C12 Rh 2.1501(16)
N H2N 0.88(3)
N H1N 0.90(2)
N Rh 2.1268(14)
O1 Rh 2.0978(12)
Cl Rh 2.4151(6)

loop_
_geom_torsion_atom_site_label_1
_geom_torsion_atom_site_label_2
_geom_torsion_atom_site_label_3
_geom_torsion_atom_site_label_4
_geom_torsion
O2 C1 C2 N 150.68(16)
O1 C1 C2 N -34.0(2)
O2 C1 C2 C7 30.3(2)
O1 C1 C2 C7 -154.43(16)
O2 C1 C2 C3 -93.87(19)
O1 C1 C2 C3 81.40(18)
N C2 C3 Si 166.96(11)
C7 C2 C3 Si -72.40(19)
C1 C2 C3 Si 51.33(18)
C12 C8 C9 C10 2.23(18)
C13 C8 C9 C10 178.50(16)
Rh C8 C9 C10 -59.59(12)
C12 C8 C9 C14 -177.86(16)
C13 C8 C9 C14 -1.6(3)
Rh C8 C9 C14 120.33(18)
C12 C8 C9 Rh 61.81(11)
C13 C8 C9 Rh -121.92(17)
C8 C9 C10 C11 -2.43(19)
C14 C9 C10 C11 177.66(17)
Rh C9 C10 C11 -61.70(11)
C8 C9 C10 C15 -176.68(18)
C14 C9 C10 C15 3.4(3)
Rh C9 C10 C15 124.0(2)
C8 C9 C10 Rh 59.27(12)
C14 C9 C10 Rh -120.64(18)
C9 C10 C11 C12 1.69(18)
C15 C10 C11 C12 175.99(17)
Rh C10 C11 C12 -60.17(11)
C9 C10 C11 C16 -172.39(16)
C15 C10 C11 C16 1.9(3)
Rh C10 C11 C16 125.76(17)
C9 C10 C11 Rh 61.86(12)
C15 C10 C11 Rh -123.84(19)
C10 C11 C12 C8 -0.32(18)
C16 C11 C12 C8 173.66(16)
Rh C11 C12 C8 -60.23(11)
C10 C11 C12 C17 179.32(16)
C16 C11 C12 C17 -6.7(3)
Rh C11 C12 C17 119.40(17)
C10 C11 C12 Rh 59.92(11)
C16 C11 C12 Rh -126.11(17)
C9 C8 C12 C11 -1.16(18)
C13 C8 C12 C11 -177.39(16)
Rh C8 C12 C11 60.92(11)
C9 C8 C12 C17 179.20(16)
C13 C8 C12 C17 3.0(3)
Rh C8 C12 C17 -118.72(17)
C9 C8 C12 Rh -62.07(11)
C13 C8 C12 Rh 121.69(18)
C7 C2 N H2N -79.3(16)
C1 C2 N H2N 159.0(16)
C3 C2 N H2N 43.1(16)
C7 C2 N H1N 32.9(16)
C1 C2 N H1N -88.8(16)
C3 C2 N H1N 155.3(16)
C7 C2 N Rh 151.30(11)
C1 C2 N Rh 29.60(15)
C3 C2 N Rh -86.27(13)
O2 C1 O1 Rh -163.51(15)
C2 C1 O1 Rh 21.4(2)
C1 O1 Rh N -2.68(13)
C1 O1 Rh C8 -172.21(13)
C1 O1 Rh C10 -109.58(19)
C1 O1 Rh C12 -133.34(13)
C1 O1 Rh C9 170.69(13)
C1 O1 Rh C11 -101.51(14)
C1 O1 Rh Cl 81.79(13)
H2N N Rh O1 -141.4(16)
H1N N Rh O1 103.2(15)
C2 N Rh O1 -16.25(10)
H2N N Rh C8 -25.8(17)
H1N N Rh C8 -141.2(15)
C2 N Rh C8 99.4(3)
H2N N Rh C10 18.1(16)
H1N N Rh C10 -97.2(15)
C2 N Rh C10 143.32(11)
H2N N Rh C12 -53.5(16)
H1N N Rh C12 -168.9(15)
C2 N Rh C12 71.66(13)
H2N N Rh C9 44.6(16)
H1N N Rh C9 -70.7(15)
C2 N Rh C9 169.82(11)
H2N N Rh C11 -22.5(16)
H1N N Rh C11 -137.8(15)
C2 N Rh C11 102.69(11)
H2N N Rh Cl 131.9(16)
H1N N Rh Cl 16.5(15)
C2 N Rh Cl -102.93(10)
C9 C8 Rh O1 -163.51(10)
C12 C8 Rh O1 79.59(11)
C13 C8 Rh O1 -42.29(17)
C9 C8 Rh N 83.3(3)
C12 C8 Rh N -33.6(4)
C13 C8 Rh N -155.5(3)
C9 C8 Rh C10 36.42(11)
C12 C8 Rh C10 -80.48(11)
C13 C8 Rh C10 157.64(18)
C9 C8 Rh C12 116.90(15)
C13 C8 Rh C12 -121.9(2)
C12 C8 Rh C9 -116.90(15)
C13 C8 Rh C9 121.2(2)
C9 C8 Rh C11 79.76(11)
C12 C8 Rh C11 -37.14(10)
C13 C8 Rh C11 -159.01(18)
C9 C8 Rh Cl -73.52(10)
C12 C8 Rh Cl 169.58(9)
C13 C8 Rh Cl 47.71(17)
C9 C10 Rh O1 -106.37(18)
C11 C10 Rh O1 11.0(2)
C15 C10 Rh O1 131.8(2)
C9 C10 Rh N 151.63(10)
C11 C10 Rh N -91.00(11)
C15 C10 Rh N 29.8(2)
C9 C10 Rh C8 -36.86(10)
C11 C10 Rh C8 80.52(11)
C15 C10 Rh C8 -158.7(2)
C9 C10 Rh C12 -80.26(11)
C11 C10 Rh C12 37.12(10)
C15 C10 Rh C12 157.9(2)
C11 C10 Rh C9 117.38(15)
C15 C10 Rh C9 -121.8(2)
C9 C10 Rh C11 -117.38(15)
C15 C10 Rh C11 120.8(2)
C9 C10 Rh Cl 61.16(11)
C11 C10 Rh Cl 178.53(9)
C15 C10 Rh Cl -60.6(2)
C11 C12 Rh O1 133.45(10)
C8 C12 Rh O1 -107.94(10)
C17 C12 Rh O1 11.94(18)
C11 C12 Rh N 53.22(13)
C8 C12 Rh N 171.82(10)
C17 C12 Rh N -68.29(19)
C11 C12 Rh C8 -118.61(14)
C17 C12 Rh C8 119.9(2)
C11 C12 Rh C10 -37.64(10)
C8 C12 Rh C10 80.97(11)
C17 C12 Rh C10 -159.15(19)
C11 C12 Rh C9 -80.31(11)
C8 C12 Rh C9 38.30(10)
C17 C12 Rh C9 158.18(19)
C8 C12 Rh C11 118.61(14)
C17 C12 Rh C11 -121.5(2)
C11 C12 Rh Cl -136.19(9)
C8 C12 Rh Cl -17.58(15)
C17 C12 Rh Cl 102.30(17)
C10 C9 Rh O1 146.52(11)
C8 C9 Rh O1 26.64(16)
C14 C9 Rh O1 -92.77(19)
C10 C9 Rh N -43.28(15)
C8 C9 Rh N -163.16(10)
C14 C9 Rh N 77.4(2)
C10 C9 Rh C8 119.88(15)
C14 C9 Rh C8 -119.4(2)
C8 C9 Rh C10 -119.88(15)
C14 C9 Rh C10 120.7(2)
C10 C9 Rh C12 81.33(12)
C8 C9 Rh C12 -38.55(10)
C14 C9 Rh C12 -158.0(2)
C10 C9 Rh C11 38.39(11)
C8 C9 Rh C11 -81.49(11)
C14 C9 Rh C11 159.1(2)
C10 C9 Rh Cl -127.07(10)
C8 C9 Rh Cl 113.05(10)
C14 C9 Rh Cl -6.36(18)
C12 C11 Rh O1 -56.89(11)
C10 C11 Rh O1 -175.55(9)
C16 C11 Rh O1 64.8(2)
C12 C11 Rh N -141.60(10)
C10 C11 Rh N 99.74(11)
C16 C11 Rh N -19.9(2)
C12 C11 Rh C8 37.70(10)
C10 C11 Rh C8 -80.96(11)
C16 C11 Rh C8 159.4(2)
C12 C11 Rh C10 118.66(14)
C16 C11 Rh C10 -119.7(2)
C10 C11 Rh C12 -118.66(14)
C16 C11 Rh C12 121.7(2)
C12 C11 Rh C9 80.94(11)
C10 C11 Rh C9 -37.72(10)
C16 C11 Rh C9 -157.4(2)
C12 C11 Rh Cl 115.63(13)
C10 C11 Rh Cl -3.03(18)
C16 C11 Rh Cl -122.69(18)
C2 C3 Si C6 -176.97(17)
C2 C3 Si C5 66.05(19)
C2 C3 Si C4 -60.80(18)
